data_7224577
loop_
_publ_author_name
'Ribeiro, Ana'
'Karabach, Yauhen Yu.'
'Martins, Lu\'isa Margarida'
'Mahmoud, Abdallah G.'
'Guedes da Silva, M. F\'atima C.'
'Pombeiro, Armando J. L.'

_publ_section_title
;
 Nickel(II)-2-amino-4-alkoxy-1,3,5-triazapentadienate complexes as
 catalysts for Heck and Henry reactions
;
_journal_name_full 'RSC Adv.'
_journal_paper_doi 10.1039/C6RA02989B
_journal_year 2016
_chemical_formula_moiety 'C6 H14 N8 Ni O2'
_chemical_formula_sum 'C6 H14 N8 Ni O2'
_chemical_formula_weight 288.96
_space_group_crystal_system monoclinic
_space_group_IT_number 14
_space_group_name_Hall '-P 2ybc'
_space_group_name_H-M_alt 'P 1 21/c 1'
_symmetry_space_group_name_Hall '-P 2ybc'
_symmetry_space_group_name_H-M 'P 1 21/c 1'
_atom_sites_solution_hydrogens mixed
_audit_creation_method SHELXL-2014/7
_audit_update_record
;
2015-12-23 deposited with the CCDC.
2016-03-09 downloaded from the CCDC.
;
_cell_angle_alpha 90
_cell_angle_beta 105.589(6)
_cell_angle_gamma 90
_cell_formula_units_Z 2
_cell_length_a 7.8530(12)
_cell_length_b 8.1074(13)
_cell_length_c 9.7290(15)
_cell_measurement_reflns_used 932
_cell_measurement_temperature 296(2)
_cell_measurement_theta_max 26.01
_cell_measurement_theta_min 2.63
_cell_volume 596.63(16)
_computing_cell_refinement 'Bruker SAINT'
_computing_data_collection 'Bruker APEX2'
_computing_data_reduction 'Bruker SAINT'
_computing_molecular_graphics 'Mercury CSD 3.5.1'
_computing_publication_material 'WinGX publication routines (Farrugia, 1999)'
_computing_structure_refinement 'SHELXL-2014/7 (Sheldrick, 2014)'
_computing_structure_solution 'SIR97 (Giacovazzo et al, 1997)'
_diffrn_ambient_temperature 296(2)
_diffrn_measured_fraction_theta_full 0.994
_diffrn_measured_fraction_theta_max 0.974
_diffrn_measurement_device_type 'Bruker APEX-II CCD'
_diffrn_measurement_method '\f and \w scans'
_diffrn_radiation_monochromator graphite
_diffrn_radiation_source 'fine-focus sealed tube'
_diffrn_radiation_type MoK\a
_diffrn_radiation_wavelength 0.71073
_diffrn_reflns_av_R_equivalents 0.0374
_diffrn_reflns_av_unetI/netI 0.0329
_diffrn_reflns_laue_measured_fraction_full 0.994
_diffrn_reflns_laue_measured_fraction_max 0.974
_diffrn_reflns_limit_h_max 10
_diffrn_reflns_limit_h_min -9
_diffrn_reflns_limit_k_max 10
_diffrn_reflns_limit_k_min -10
_diffrn_reflns_limit_l_max 9
_diffrn_reflns_limit_l_min -12
_diffrn_reflns_number 5824
_diffrn_reflns_point_group_measured_fraction_full 0.994
_diffrn_reflns_point_group_measured_fraction_max 0.974
_diffrn_reflns_theta_full 25.000
_diffrn_reflns_theta_max 27.087
_diffrn_reflns_theta_min 2.693
_exptl_absorpt_coefficient_mu 1.632
_exptl_absorpt_correction_T_max 0.829
_exptl_absorpt_correction_T_min 0.731
_exptl_absorpt_correction_type multi-scan
_exptl_absorpt_process_details sadabs
_exptl_crystal_colour colourless
_exptl_crystal_density_diffrn 1.608
_exptl_crystal_description block
_exptl_crystal_F_000 300
_exptl_crystal_size_max 0.297
_exptl_crystal_size_mid 0.165
_exptl_crystal_size_min 0.115
_refine_diff_density_max 0.262
_refine_diff_density_min -0.220
_refine_diff_density_rms 0.059
_refine_ls_extinction_method none
_refine_ls_goodness_of_fit_ref 1.051
_refine_ls_hydrogen_treatment mixed
_refine_ls_matrix_type full
_refine_ls_number_parameters 92
_refine_ls_number_reflns 1282
_refine_ls_number_restraints 1
_refine_ls_restrained_S_all 1.052
_refine_ls_R_factor_all 0.0372
_refine_ls_R_factor_gt 0.0251
_refine_ls_shift/su_max 0.000
_refine_ls_shift/su_mean 0.000
_refine_ls_structure_factor_coef Fsqd
_refine_ls_weighting_details 'w=1/[\s^2^(Fo^2^)+(0.0314P)^2^+0.0587P] where P=(Fo^2^+2Fc^2^)/3'
_refine_ls_weighting_scheme calc
_refine_ls_wR_factor_gt 0.0593
_refine_ls_wR_factor_ref 0.0632
_reflns_Friedel_coverage 0.000
_reflns_number_gt 1023
_reflns_number_total 1282
_reflns_threshold_expression 'I > 2\s(I)'
_cod_data_source_file c6ra02989b2.cif
_cod_data_source_block Compound5
_cod_database_code 7224577
_shelx_shelxl_version_number 2014/7
_shelx_space_group_comment
;
The symmetry employed for this shelxl refinement is uniquely defined
by the following loop, which should always be used as a source of
symmetry information in preference to the above space-group names.
They are only intended as comments.
;
_shelx_estimated_absorpt_t_min 0.643
_shelx_estimated_absorpt_t_max 0.834

loop_
_space_group_symop_operation_xyz
'x, y, z'
'-x, y+1/2, -z+1/2'
'-x, -y, -z'
'x, -y-1/2, z-1/2'

loop_
_atom_site_label
_atom_site_type_symbol
_atom_site_fract_x
_atom_site_fract_y
_atom_site_fract_z
_atom_site_U_iso_or_equiv
_atom_site_adp_type
_atom_site_occupancy
_atom_site_site_symmetry_order
_atom_site_calc_flag
_atom_site_refinement_flags_posn
_atom_site_refinement_flags_adp
_atom_site_refinement_flags_occupancy
C1 C 0.2581(2) 0.7871(2) 0.8122(2) 0.0193(4) Uani 1 1 d . . .
C2 C 0.3409(3) 1.0100(2) 0.6974(2) 0.0202(4) Uani 1 1 d . . .
C3 C 0.0565(3) 0.5959(3) 0.6635(2) 0.0417(7) Uani 1 1 d . . .
H3A H -0.0164 0.6854 0.6165 0.063 Uiso 1 1 calc R U .
H3B H -0.0170 0.5046 0.6737 0.063 Uiso 1 1 calc R U .
H3C H 0.1345 0.5625 0.6078 0.063 Uiso 1 1 calc R U .
N1 N 0.3454(2) 0.8261(2) 0.94199(18) 0.0205(4) Uani 1 1 d . . .
N2 N 0.2567(2) 0.8632(2) 0.69101(17) 0.0202(4) Uani 1 1 d . . .
N3 N 0.3143(3) 1.0850(2) 0.56918(19) 0.0299(4) Uani 1 1 d D . .
N4 N 0.4401(2) 1.0780(2) 0.81373(17) 0.0221(4) Uani 1 1 d . . .
O1 O 0.15914(19) 0.64894(18) 0.80255(14) 0.0285(4) Uani 1 1 d . . .
Ni1 Ni 0.5000 1.0000 1.0000 0.01638(12) Uani 1 2 d S . P
H1N H 0.319(3) 0.767(3) 1.000(2) 0.025 Uiso 1 1 d . U .
H3N1 H 0.381(3) 1.166(2) 0.559(2) 0.025 Uiso 1 1 d D U .
H3N2 H 0.241(3) 1.041(3) 0.493(3) 0.025 Uiso 1 1 d . U .
H4N H 0.484(3) 1.164(3) 0.799(2) 0.025 Uiso 1 1 d . U .

loop_
_atom_site_aniso_label
_atom_site_aniso_U_11
_atom_site_aniso_U_22
_atom_site_aniso_U_33
_atom_site_aniso_U_23
_atom_site_aniso_U_13
_atom_site_aniso_U_12
C1 0.0202(10) 0.0205(10) 0.0169(10) -0.0034(8) 0.0046(8) -0.0013(8)
C2 0.0234(10) 0.0220(10) 0.0153(10) -0.0019(9) 0.0053(8) 0.0007(9)
C3 0.0467(15) 0.0538(17) 0.0210(12) -0.0063(11) 0.0029(11) -0.0308(13)
N1 0.0284(9) 0.0197(8) 0.0138(9) 0.0008(7) 0.0063(8) -0.0037(7)
N2 0.0244(9) 0.0216(9) 0.0141(8) -0.0011(7) 0.0044(7) -0.0029(7)
N3 0.0438(12) 0.0281(10) 0.0138(9) 0.0026(8) 0.0007(9) -0.0119(9)
N4 0.0303(10) 0.0193(9) 0.0162(9) -0.0006(7) 0.0055(8) -0.0062(8)
O1 0.0373(8) 0.0305(9) 0.0160(8) -0.0039(6) 0.0041(7) -0.0172(7)
Ni1 0.02139(19) 0.01601(18) 0.01129(19) -0.00176(14) 0.00360(14) -0.00148(15)

loop_
_atom_type_symbol
_atom_type_description
_atom_type_scat_dispersion_real
_atom_type_scat_dispersion_imag
_atom_type_scat_source
C C 0.0033 0.0016 'International Tables Vol C Tables 4.2.6.8 and 6.1.1.4'
H H 0.0000 0.0000 'International Tables Vol C Tables 4.2.6.8 and 6.1.1.4'
N N 0.0061 0.0033 'International Tables Vol C Tables 4.2.6.8 and 6.1.1.4'
O O 0.0106 0.0060 'International Tables Vol C Tables 4.2.6.8 and 6.1.1.4'
Ni Ni 0.3393 1.1124 'International Tables Vol C Tables 4.2.6.8 and 6.1.1.4'

loop_
_geom_angle_atom_site_label_1
_geom_angle_atom_site_label_2
_geom_angle_atom_site_label_3
_geom_angle
_geom_angle_site_symmetry_1
_geom_angle_site_symmetry_3
N1 C1 N2 128.61(18) . .
N1 C1 O1 114.26(17) . .
N2 C1 O1 117.12(17) . .
N4 C2 N3 121.1(2) . .
N4 C2 N2 125.33(19) . .
N3 C2 N2 113.60(18) . .
O1 C3 H3A 109.5 . .
O1 C3 H3B 109.5 . .
H3A C3 H3B 109.5 . .
O1 C3 H3C 109.5 . .
H3A C3 H3C 109.5 . .
H3B C3 H3C 109.5 . .
C1 N1 Ni1 127.76(15) . .
C1 N1 H1N 111.5(17) . .
Ni1 N1 H1N 120.6(16) . .
C1 N2 C2 118.70(17) . .
C2 N3 H3N1 120.3(15) . .
C2 N3 H3N2 119.9(15) . .
H3N1 N3 H3N2 119(2) . .
C2 N4 Ni1 129.46(16) . .
C2 N4 H4N 113.3(16) . .
Ni1 N4 H4N 117.2(16) . .
C1 O1 C3 118.56(16) . .
N1 Ni1 N1 180.0 3_677 .
N1 Ni1 N4 89.34(8) 3_677 3_677
N1 Ni1 N4 90.66(8) . 3_677
N1 Ni1 N4 90.66(8) 3_677 .
N1 Ni1 N4 89.34(8) . .
N4 Ni1 N4 180.00(11) 3_677 .

loop_
_geom_bond_atom_site_label_1
_geom_bond_atom_site_label_2
_geom_bond_distance
_geom_bond_site_symmetry_2
C1 N1 1.304(3) .
C1 N2 1.328(2) .
C1 O1 1.352(2) .
C2 N4 1.311(3) .
C2 N3 1.352(3) .
C2 N2 1.355(3) .
C3 O1 1.441(2) .
C3 H3A 0.9600 .
C3 H3B 0.9600 .
C3 H3C 0.9600 .
N1 Ni1 1.8471(17) .
N1 H1N 0.81(2) .
N3 H3N1 0.862(16) .
N3 H3N2 0.88(3) .
N4 Ni1 1.8567(17) .
N4 H4N 0.80(2) .
Ni1 N1 1.8471(17) 3_677
Ni1 N4 1.8567(17) 3_677

loop_
_geom_hbond_atom_site_label_D
_geom_hbond_atom_site_label_H
_geom_hbond_atom_site_label_A
_geom_hbond_distance_DH
_geom_hbond_distance_HA
_geom_hbond_distance_DA
_geom_hbond_angle_DHA
_geom_hbond_site_symmetry_A
N4 H4N N2 0.80(2) 2.58(2) 3.329(2) 155(2) 2_656
N1 H1N N2 0.81(2) 2.30(2) 3.101(2) 170(2) 4_576
N3 H3N1 N1 0.862(16) 2.512(17) 3.336(3) 160.1(19) 2_656
N3 H3N2 O1 0.88(3) 2.36(3) 3.180(2) 154(2) 4_575
N1 H1N N2 0.81(2) 2.30(2) 3.101(2) 170(2) 4_576
N3 H3N1 N1 0.862(16) 2.512(17) 3.336(3) 160.1(19) 2_656
N3 H3N2 O1 0.88(3) 2.36(3) 3.180(2) 154(2) 4_575
N4 H4N N2 0.80(2) 2.58(2) 3.329(2) 155(2) 2_656
